data_4511198
loop_
_publ_author_name
'Gao, Yuan-Hao'
'Zhou, Wen'
'Li, Lin'
'Wu, Jie-Ying'
'Zhou, Hong-Ping'
'Yang, Jia-Xiang'
'Tian, Yu-Peng'

_publ_section_title
;
 Polymorphism in a Highly Conjugated Organic Compound: Strong
 Photoelectric Response
;
_journal_issue 1
_journal_name_full 'Crystal Growth &amp; Design'
_journal_page_first 253
_journal_page_last 257
_journal_paper_doi 10.1021/cg8004085
_journal_volume 9
_journal_year 2009
_chemical_formula_moiety 'C41 H30 N4'
_chemical_formula_sum 'C41 H30 N4'
_chemical_formula_weight 578.69
_chemical_name_systematic ?
_space_group_IT_number 14
_symmetry_cell_setting monoclinic
_symmetry_space_group_name_Hall '-P 2ybc'
_symmetry_space_group_name_H-M 'P 1 21/c 1'
_atom_sites_solution_hydrogens geom
_atom_sites_solution_primary direct
_atom_sites_solution_secondary difmap
_audit_creation_method SHELXL-97
_cell_angle_alpha 90.000(5)
_cell_angle_beta 103.659(5)
_cell_angle_gamma 90.000(5)
_cell_formula_units_Z 4
_cell_length_a 17.181(5)
_cell_length_b 10.101(5)
_cell_length_c 18.512(5)
_cell_measurement_reflns_used 1924
_cell_measurement_temperature 293(2)
_cell_measurement_theta_max 21.21
_cell_measurement_theta_min 2.31
_cell_volume 3122(2)
_computing_cell_refinement 'APEX2 Software Suite (Bruker,2005)'
_computing_data_collection 'APEX2 Software Suite (Bruker,2005)'
_computing_data_reduction 'APEX2 Software Suite (Bruker,2005)'
_computing_molecular_graphics 'SHELXTL (Bruker, 1997)'
_computing_publication_material 'WINGX (Farrugia,1999)'
_computing_structure_refinement 'SHELXL-97 (Sheldrick, 1997)'
_computing_structure_solution 'SIR97 (Altomare,1999)'
_diffrn_ambient_temperature 293(2)
_diffrn_measured_fraction_theta_full 0.998
_diffrn_measured_fraction_theta_max 0.998
_diffrn_measurement_device_type 'Bruker APEX2 CCD area-detector diffractometer'
_diffrn_measurement_method '\f and \w scans'
_diffrn_radiation_monochromator graphite
_diffrn_radiation_source 'fine-focus sealed tube'
_diffrn_radiation_type MoK\a
_diffrn_radiation_wavelength 0.71073
_diffrn_reflns_av_R_equivalents 0.0387
_diffrn_reflns_av_sigmaI/netI 0.0693
_diffrn_reflns_limit_h_max 22
_diffrn_reflns_limit_h_min -22
_diffrn_reflns_limit_k_max 9
_diffrn_reflns_limit_k_min -13
_diffrn_reflns_limit_l_max 24
_diffrn_reflns_limit_l_min -20
_diffrn_reflns_number 15662
_diffrn_reflns_theta_full 27.49
_diffrn_reflns_theta_max 27.49
_diffrn_reflns_theta_min 2.31
_diffrn_standards_decay_% 0
_diffrn_standards_interval_count 0
_diffrn_standards_interval_time 0
_diffrn_standards_number 0
_exptl_absorpt_coefficient_mu 0.073
_exptl_absorpt_correction_T_max 0.9975
_exptl_absorpt_correction_T_min 0.9634
_exptl_absorpt_correction_type multi-scan
_exptl_absorpt_process_details 'APEX2 Software Suite (Bruker,2005)'
_exptl_crystal_colour 'dark red'
_exptl_crystal_density_diffrn 1.231
_exptl_crystal_density_method 'not measured'
_exptl_crystal_description plate
_exptl_crystal_F_000 1216
_exptl_crystal_size_max 0.51
_exptl_crystal_size_mid 0.33
_exptl_crystal_size_min 0.04
_refine_diff_density_max 0.137
_refine_diff_density_min -0.161
_refine_diff_density_rms 0.034
_refine_ls_extinction_method none
_refine_ls_goodness_of_fit_ref 0.969
_refine_ls_hydrogen_treatment constr
_refine_ls_matrix_type full
_refine_ls_number_parameters 406
_refine_ls_number_reflns 7150
_refine_ls_number_restraints 0
_refine_ls_restrained_S_all 0.969
_refine_ls_R_factor_all 0.1499
_refine_ls_R_factor_gt 0.0552
_refine_ls_shift/su_max 0.000
_refine_ls_shift/su_mean 0.000
_refine_ls_structure_factor_coef Fsqd
_refine_ls_weighting_details 'calc w=1/[\s^2^(Fo^2^)+(0.0592P)^2^+0.1566P] where P=(Fo^2^+2Fc^2^)/3'
_refine_ls_weighting_scheme calc
_refine_ls_wR_factor_gt 0.1204
_refine_ls_wR_factor_ref 0.1589
_reflns_number_gt 3005
_reflns_number_total 7150
_reflns_threshold_expression >2sigma(I)
_cod_data_source_file cg8004085_si_001.cif
_cod_data_source_block tianyupeng460
_cod_depositor_comments
;
The following automatic conversions were performed:

'_symmetry_cell_setting' value 'Monoclinic' changed to 'monoclinic'
according to
/usr/data/users/saulius/automatic-downloads/retrospective/ACS/lib/dictionaries/cif_core.dic
dictionary named 'cif_core.dic' version 2.4.2 from 2011-04-26.

Automatic conversion script
Id: cif_fix_values 2281 2013-09-26 08:29:07Z andrius 
;
_cod_original_sg_symbol_H-M P2(1)/c
_cod_database_code 4511198

loop_
_symmetry_equiv_pos_as_xyz
'x, y, z'
'-x, y+1/2, -z+1/2'
'-x, -y, -z'
'x, -y-1/2, z-1/2'

loop_
_atom_site_label
_atom_site_type_symbol
_atom_site_fract_x
_atom_site_fract_y
_atom_site_fract_z
_atom_site_U_iso_or_equiv
_atom_site_adp_type
_atom_site_occupancy
_atom_site_symmetry_multiplicity
_atom_site_calc_flag
_atom_site_refinement_flags
N2 N 0.40687(9) 0.24408(15) 0.57952(9) 0.0489(4) Uani 1 1 d .
C29 C 0.46611(12) 0.15679(19) 0.60441(11) 0.0489(5) Uani 1 1 d .
N3 N 0.34818(11) 0.49059(19) 0.43756(10) 0.0666(5) Uani 1 1 d .
C30 C 0.40907(12) 0.31515(19) 0.51877(11) 0.0475(5) Uani 1 1 d .
C24 C 0.59499(13) 0.1924(2) 0.46447(12) 0.0556(6) Uani 1 1 d .
N4 N 0.52503(11) 0.01068(18) 0.70581(10) 0.0621(5) Uani 1 1 d .
C32 C 0.46204(13) 0.08652(19) 0.67393(11) 0.0504(5) Uani 1 1 d .
C27 C 0.53051(12) 0.2085(2) 0.50517(11) 0.0515(5) Uani 1 1 d .
N1 N 1.06133(11) 0.2155(2) 0.16028(10) 0.0743(6) Uani 1 1 d .
C21 C 0.71797(14) 0.1720(2) 0.38705(13) 0.0632(6) Uani 1 1 d .
C37 C 0.34240(12) 0.4096(2) 0.49345(11) 0.0521(5) Uani 1 1 d .
C16 C 0.85779(13) 0.2168(2) 0.25233(12) 0.0573(6) Uani 1 1 d .
C31 C 0.46950(12) 0.3003(2) 0.48145(11) 0.0554(6) Uani 1 1 d .
H31 H 0.4693 0.3524 0.4400 0.066 Uiso 1 1 calc R
C28 C 0.52771(12) 0.1362(2) 0.56860(11) 0.0535(6) Uani 1 1 d .
H28 H 0.5672 0.0738 0.5871 0.064 Uiso 1 1 calc R
C7 C 1.05571(15) 0.2368(2) 0.08388(13) 0.0682(7) Uani 1 1 d .
C20 C 0.78396(15) 0.1621(2) 0.34921(14) 0.0723(7) Uani 1 1 d .
H20 H 0.8258 0.1058 0.3707 0.087 Uiso 1 1 calc R
C19 C 0.79055(14) 0.2243(2) 0.28799(13) 0.0649(6) Uani 1 1 d .
H19 H 0.7479 0.2783 0.2653 0.078 Uiso 1 1 calc R
C36 C 0.39541(14) 0.0383(2) 0.76994(13) 0.0660(7) Uani 1 1 d .
H36 H 0.3521 0.0483 0.7915 0.079 Uiso 1 1 calc R
C33 C 0.39665(13) 0.1015(2) 0.70476(12) 0.0602(6) Uani 1 1 d .
H33 H 0.3537 0.1543 0.6814 0.072 Uiso 1 1 calc R
C17 C 0.86915(13) 0.3140(2) 0.20271(13) 0.0642(6) Uani 1 1 d .
H17 H 0.8315 0.3814 0.1902 0.077 Uiso 1 1 calc R
C18 C 0.93448(13) 0.3138(2) 0.17140(12) 0.0628(6) Uani 1 1 d .
H18 H 0.9404 0.3808 0.1387 0.075 Uiso 1 1 calc R
C13 C 0.99115(13) 0.2144(2) 0.18842(12) 0.0594(6) Uani 1 1 d .
C15 C 0.91365(14) 0.1146(2) 0.26593(12) 0.0672(7) Uani 1 1 d .
H15 H 0.9067 0.0449 0.2966 0.081 Uiso 1 1 calc R
C26 C 0.64893(14) 0.2406(2) 0.35797(14) 0.0714(7) Uani 1 1 d .
H26 H 0.6423 0.2814 0.3119 0.086 Uiso 1 1 calc R
C34 C 0.52164(15) -0.0506(2) 0.76927(13) 0.0687(7) Uani 1 1 d .
H34 H 0.5646 -0.1038 0.7920 0.082 Uiso 1 1 calc R
C25 C 0.58916(14) 0.2501(2) 0.39591(13) 0.0705(7) Uani 1 1 d .
H25 H 0.5430 0.2973 0.3744 0.085 Uiso 1 1 calc R
C35 C 0.45864(15) -0.0395(2) 0.80266(13) 0.0660(6) Uani 1 1 d .
H35 H 0.4591 -0.0842 0.8467 0.079 Uiso 1 1 calc R
C14 C 0.97925(14) 0.1143(2) 0.23485(13) 0.0696(7) Uani 1 1 d .
H14 H 1.0160 0.0452 0.2455 0.084 Uiso 1 1 calc R
C6 C 1.13660(13) 0.1901(2) 0.20996(13) 0.0601(6) Uani 1 1 d .
C38 C 0.27811(15) 0.4127(3) 0.52456(14) 0.0836(8) Uani 1 1 d .
H38 H 0.2764 0.3577 0.5645 0.100 Uiso 1 1 calc R
C23 C 0.66306(16) 0.1205(3) 0.49205(14) 0.0933(9) Uani 1 1 d .
H23 H 0.6690 0.0773 0.5374 0.112 Uiso 1 1 calc R
C1 C 1.19196(15) 0.1075(2) 0.19083(15) 0.0765(7) Uani 1 1 d .
H1 H 1.1800 0.0653 0.1449 0.092 Uiso 1 1 calc R
C39 C 0.28761(16) 0.5731(3) 0.41258(14) 0.0834(8) Uani 1 1 d .
H39 H 0.2912 0.6302 0.3741 0.100 Uiso 1 1 calc R
C22 C 0.72302(16) 0.1105(3) 0.45418(15) 0.1004(10) Uani 1 1 d .
H22 H 0.7683 0.0605 0.4747 0.120 Uiso 1 1 calc R
C40 C 0.22042(16) 0.5795(3) 0.43974(15) 0.0996(10) Uani 1 1 d .
H40 H 0.1792 0.6382 0.4199 0.120 Uiso 1 1 calc R
C5 C 1.15574(16) 0.2490(2) 0.27923(15) 0.0799(7) Uani 1 1 d .
H5 H 1.1194 0.3055 0.2936 0.096 Uiso 1 1 calc R
C41 C 0.21566(17) 0.4977(3) 0.49650(17) 0.1137(12) Uani 1 1 d .
H41 H 0.1707 0.4990 0.5163 0.136 Uiso 1 1 calc R
C8 C 1.11282(18) 0.3111(3) 0.06085(16) 0.0963(9) Uani 1 1 d .
H8 H 1.1550 0.3489 0.0956 0.116 Uiso 1 1 calc R
C12 C 0.99325(17) 0.1842(3) 0.03151(15) 0.0990(9) Uani 1 1 d .
H12 H 0.9547 0.1336 0.0465 0.119 Uiso 1 1 calc R
C2 C 1.26530(17) 0.0865(3) 0.2394(2) 0.0925(9) Uani 1 1 d .
H2 H 1.3024 0.0314 0.2252 0.111 Uiso 1 1 calc R
C4 C 1.22895(19) 0.2238(3) 0.32711(16) 0.0978(9) Uani 1 1 d .
H4 H 1.2408 0.2621 0.3741 0.117 Uiso 1 1 calc R
C3 C 1.28435(18) 0.1440(3) 0.3070(2) 0.0977(10) Uani 1 1 d .
H3 H 1.3341 0.1297 0.3392 0.117 Uiso 1 1 calc R
C11 C 0.9873(2) 0.2059(4) -0.04281(18) 0.1375(15) Uani 1 1 d .
H11 H 0.9440 0.1716 -0.0779 0.165 Uiso 1 1 calc R
C9 C 1.1068(3) 0.3290(4) -0.0146(2) 0.1320(13) Uani 1 1 d .
H9 H 1.1458 0.3768 -0.0306 0.158 Uiso 1 1 calc R
C10 C 1.0438(3) 0.2764(5) -0.0650(2) 0.1489(17) Uani 1 1 d .
H10 H 1.0398 0.2895 -0.1155 0.179 Uiso 1 1 calc R

loop_
_atom_site_aniso_label
_atom_site_aniso_U_11
_atom_site_aniso_U_22
_atom_site_aniso_U_33
_atom_site_aniso_U_23
_atom_site_aniso_U_13
_atom_site_aniso_U_12
N2 0.0455(11) 0.0607(11) 0.0447(10) -0.0006(8) 0.0189(9) 0.0012(8)
C29 0.0454(13) 0.0535(13) 0.0518(13) 0.0003(10) 0.0193(11) 0.0016(10)
N3 0.0618(13) 0.0834(14) 0.0620(13) 0.0174(10) 0.0293(11) 0.0185(10)
C30 0.0449(13) 0.0595(13) 0.0421(12) -0.0025(10) 0.0182(10) 0.0017(10)
C24 0.0523(14) 0.0648(14) 0.0579(14) 0.0012(11) 0.0291(12) 0.0074(11)
N4 0.0524(12) 0.0735(13) 0.0655(13) 0.0150(10) 0.0240(10) 0.0101(9)
C32 0.0493(14) 0.0552(13) 0.0512(13) 0.0026(10) 0.0210(11) 0.0022(10)
C27 0.0471(13) 0.0618(14) 0.0507(13) -0.0029(10) 0.0218(11) 0.0023(11)
N1 0.0433(12) 0.1356(18) 0.0497(12) 0.0023(11) 0.0224(10) 0.0005(11)
C21 0.0546(15) 0.0762(16) 0.0690(16) 0.0007(12) 0.0349(14) 0.0059(12)
C37 0.0467(13) 0.0719(15) 0.0411(12) 0.0026(10) 0.0170(11) 0.0087(11)
C16 0.0511(14) 0.0695(15) 0.0580(14) -0.0110(12) 0.0264(12) -0.0023(12)
C31 0.0541(14) 0.0706(15) 0.0465(13) 0.0051(11) 0.0220(11) 0.0056(12)
C28 0.0497(14) 0.0603(14) 0.0570(14) 0.0044(11) 0.0258(12) 0.0079(10)
C7 0.0590(16) 0.1002(19) 0.0530(15) -0.0001(13) 0.0284(13) 0.0031(13)
C20 0.0635(16) 0.0924(18) 0.0713(17) 0.0017(13) 0.0364(14) 0.0133(13)
C19 0.0528(15) 0.0779(16) 0.0729(17) -0.0096(13) 0.0326(13) 0.0025(12)
C36 0.0662(17) 0.0799(16) 0.0632(16) 0.0111(12) 0.0377(14) 0.0076(13)
C33 0.0547(15) 0.0706(15) 0.0626(15) 0.0108(11) 0.0283(12) 0.0130(11)
C17 0.0576(15) 0.0739(16) 0.0687(16) -0.0052(13) 0.0300(13) 0.0034(12)
C18 0.0568(15) 0.0759(16) 0.0617(15) -0.0002(12) 0.0261(13) -0.0041(12)
C13 0.0457(14) 0.0890(17) 0.0491(13) -0.0057(12) 0.0225(11) -0.0040(13)
C15 0.0637(16) 0.0792(17) 0.0689(16) 0.0035(12) 0.0363(14) 0.0039(13)
C26 0.0655(17) 0.0895(18) 0.0713(17) 0.0164(13) 0.0403(14) 0.0142(13)
C34 0.0633(16) 0.0797(17) 0.0676(16) 0.0199(13) 0.0244(14) 0.0105(13)
C25 0.0598(16) 0.0885(18) 0.0737(17) 0.0173(13) 0.0369(14) 0.0206(12)
C35 0.0704(17) 0.0759(16) 0.0574(15) 0.0122(12) 0.0268(14) 0.0008(13)
C14 0.0617(16) 0.0884(18) 0.0674(16) 0.0067(13) 0.0328(14) 0.0149(13)
C6 0.0477(14) 0.0816(16) 0.0575(15) -0.0008(12) 0.0251(13) -0.0029(12)
C38 0.0646(17) 0.125(2) 0.0721(17) 0.0385(15) 0.0381(15) 0.0382(16)
C23 0.082(2) 0.134(2) 0.0804(19) 0.0407(17) 0.0513(17) 0.0461(18)
C1 0.0549(17) 0.0945(19) 0.0902(19) -0.0123(15) 0.0374(16) -0.0048(14)
C39 0.081(2) 0.103(2) 0.0736(18) 0.0322(14) 0.0334(16) 0.0329(16)
C22 0.084(2) 0.146(3) 0.089(2) 0.0388(18) 0.0552(18) 0.0538(18)
C40 0.075(2) 0.146(3) 0.089(2) 0.0473(19) 0.0429(17) 0.0561(18)
C5 0.0692(19) 0.103(2) 0.0685(18) -0.0080(14) 0.0175(16) 0.0056(15)
C41 0.079(2) 0.176(3) 0.104(2) 0.067(2) 0.0580(19) 0.064(2)
C8 0.106(2) 0.112(2) 0.085(2) -0.0010(16) 0.0508(19) -0.0221(18)
C12 0.0658(19) 0.177(3) 0.0578(18) -0.0137(18) 0.0209(16) -0.0136(19)
C2 0.0515(19) 0.095(2) 0.141(3) 0.011(2) 0.043(2) 0.0023(15)
C4 0.082(2) 0.130(3) 0.073(2) -0.0074(17) 0.0030(18) -0.0096(19)
C3 0.0523(19) 0.121(3) 0.112(3) 0.024(2) 0.0035(19) -0.0064(18)
C11 0.085(3) 0.269(5) 0.060(2) -0.005(2) 0.0212(19) 0.009(3)
C9 0.156(4) 0.161(3) 0.100(3) 0.040(2) 0.072(3) -0.001(3)
C10 0.132(4) 0.257(5) 0.062(2) 0.033(3) 0.032(3) 0.034(3)

loop_
_atom_type_symbol
_atom_type_description
_atom_type_scat_dispersion_real
_atom_type_scat_dispersion_imag
_atom_type_scat_source
C C 0.0033 0.0016 'International Tables Vol C Tables 4.2.6.8 and 6.1.1.4'
H H 0.0000 0.0000 'International Tables Vol C Tables 4.2.6.8 and 6.1.1.4'
N N 0.0061 0.0033 'International Tables Vol C Tables 4.2.6.8 and 6.1.1.4'

loop_
_geom_angle_atom_site_label_1
_geom_angle_atom_site_label_2
_geom_angle_atom_site_label_3
_geom_angle
C30 N2 C29 118.00(16)
N2 C29 C28 122.34(18)
N2 C29 C32 115.08(17)
C28 C29 C32 122.56(19)
C39 N3 C37 117.17(19)
N2 C30 C31 122.21(18)
N2 C30 C37 115.96(17)
C31 C30 C37 121.83(18)
C23 C24 C25 116.0(2)
C23 C24 C27 122.8(2)
C25 C24 C27 121.2(2)
C34 N4 C32 116.80(18)
N4 C32 C33 121.99(19)
N4 C32 C29 117.08(18)
C33 C32 C29 120.92(19)
C31 C27 C28 116.25(18)
C31 C27 C24 120.58(19)
C28 C27 C24 123.17(19)
C7 N1 C13 120.34(19)
C7 N1 C6 120.80(18)
C13 N1 C6 118.82(17)
C26 C21 C22 116.6(2)
C26 C21 C20 122.8(2)
C22 C21 C20 120.6(2)
N3 C37 C38 121.9(2)
N3 C37 C30 116.43(18)
C38 C37 C30 121.67(19)
C17 C16 C15 116.43(19)
C17 C16 C19 120.8(2)
C15 C16 C19 122.8(2)
C30 C31 C27 120.85(19)
C30 C31 H31 119.6
C27 C31 H31 119.6
C29 C28 C27 120.32(19)
C29 C28 H28 119.8
C27 C28 H28 119.8
C12 C7 C8 119.1(2)
C12 C7 N1 120.4(2)
C8 C7 N1 120.5(2)
C19 C20 C21 127.4(2)
C19 C20 H20 116.3
C21 C20 H20 116.3
C20 C19 C16 126.8(2)
C20 C19 H19 116.6
C16 C19 H19 116.6
C35 C36 C33 119.0(2)
C35 C36 H36 120.5
C33 C36 H36 120.5
C36 C33 C32 119.7(2)
C36 C33 H33 120.2
C32 C33 H33 120.2
C18 C17 C16 122.2(2)
C18 C17 H17 118.9
C16 C17 H17 118.9
C17 C18 C13 120.3(2)
C17 C18 H18 119.8
C13 C18 H18 119.8
C14 C13 C18 118.5(2)
C14 C13 N1 120.0(2)
C18 C13 N1 121.6(2)
C14 C15 C16 121.5(2)
C14 C15 H15 119.3
C16 C15 H15 119.3
C21 C26 C25 121.0(2)
C21 C26 H26 119.5
C25 C26 H26 119.5
N4 C34 C35 124.0(2)
N4 C34 H34 118.0
C35 C34 H34 118.0
C26 C25 C24 122.6(2)
C26 C25 H25 118.7
C24 C25 H25 118.7
C36 C35 C34 118.6(2)
C36 C35 H35 120.7
C34 C35 H35 120.7
C13 C14 C15 121.1(2)
C13 C14 H14 119.5
C15 C14 H14 119.5
C1 C6 C5 118.3(2)
C1 C6 N1 121.5(2)
C5 C6 N1 120.2(2)
C37 C38 C41 119.5(2)
C37 C38 H38 120.3
C41 C38 H38 120.3
C24 C23 C22 121.6(2)
C24 C23 H23 119.2
C22 C23 H23 119.2
C6 C1 C2 120.4(3)
C6 C1 H1 119.8
C2 C1 H1 119.8
N3 C39 C40 124.3(2)
N3 C39 H39 117.9
C40 C39 H39 117.9
C21 C22 C23 122.1(2)
C21 C22 H22 119.0
C23 C22 H22 119.0
C41 C40 C39 117.9(2)
C41 C40 H40 121.0
C39 C40 H40 121.0
C4 C5 C6 119.9(3)
C4 C5 H5 120.1
C6 C5 H5 120.1
C40 C41 C38 119.3(2)
C40 C41 H41 120.4
C38 C41 H41 120.4
C7 C8 C9 119.5(3)
C7 C8 H8 120.3
C9 C8 H8 120.3
C7 C12 C11 120.5(3)
C7 C12 H12 119.7
C11 C12 H12 119.7
C3 C2 C1 121.5(3)
C3 C2 H2 119.2
C1 C2 H2 119.2
C3 C4 C5 121.5(3)
C3 C4 H4 119.2
C5 C4 H4 119.2
C2 C3 C4 118.4(3)
C2 C3 H3 120.8
C4 C3 H3 120.8
C10 C11 C12 120.1(4)
C10 C11 H11 119.9
C12 C11 H11 119.9
C10 C9 C8 119.9(3)
C10 C9 H9 120.0
C8 C9 H9 120.0
C11 C10 C9 120.8(3)
C11 C10 H10 119.6
C9 C10 H10 119.6

loop_
_geom_bond_atom_site_label_1
_geom_bond_atom_site_label_2
_geom_bond_distance
N2 C30 1.342(2)
N2 C29 1.343(2)
C29 C28 1.391(2)
C29 C32 1.486(3)
N3 C39 1.328(3)
N3 C37 1.341(2)
C30 C31 1.384(2)
C30 C37 1.480(3)
C24 C23 1.369(3)
C24 C25 1.379(3)
C24 C27 1.489(3)
N4 C34 1.341(3)
N4 C32 1.343(2)
C32 C33 1.384(3)
C27 C31 1.391(3)
C27 C28 1.393(3)
N1 C7 1.411(3)
N1 C13 1.422(2)
N1 C6 1.422(3)
C21 C26 1.369(3)
C21 C22 1.374(3)
C21 C20 1.470(3)
C37 C38 1.361(3)
C16 C17 1.389(3)
C16 C15 1.392(3)
C16 C19 1.461(3)
C31 H31 0.9300
C28 H28 0.9300
C7 C12 1.372(3)
C7 C8 1.381(3)
C20 C19 1.324(3)
C20 H20 0.9300
C19 H19 0.9300
C36 C35 1.361(3)
C36 C33 1.370(3)
C36 H36 0.9300
C33 H33 0.9300
C17 C18 1.379(3)
C17 H17 0.9300
C18 C13 1.382(3)
C18 H18 0.9300
C13 C14 1.373(3)
C15 C14 1.381(3)
C15 H15 0.9300
C26 C25 1.378(3)
C26 H26 0.9300
C34 C35 1.372(3)
C34 H34 0.9300
C25 H25 0.9300
C35 H35 0.9300
C14 H14 0.9300
C6 C1 1.374(3)
C6 C5 1.381(3)
C38 C41 1.377(3)
C38 H38 0.9300
C23 C22 1.380(3)
C23 H23 0.9300
C1 C2 1.381(4)
C1 H1 0.9300
C39 C40 1.365(3)
C39 H39 0.9300
C22 H22 0.9300
C40 C41 1.354(3)
C40 H40 0.9300
C5 C4 1.381(3)
C5 H5 0.9300
C41 H41 0.9300
C8 C9 1.387(4)
C8 H8 0.9300
C12 C11 1.373(4)
C12 H12 0.9300
C2 C3 1.349(4)
C2 H2 0.9300
C4 C3 1.364(4)
C4 H4 0.9300
C3 H3 0.9300
C11 C10 1.346(5)
C11 H11 0.9300
C9 C10 1.359(5)
C9 H9 0.9300
C10 H10 0.9300

loop_
_geom_torsion_atom_site_label_1
_geom_torsion_atom_site_label_2
_geom_torsion_atom_site_label_3
_geom_torsion_atom_site_label_4
_geom_torsion
C30 N2 C29 C28 -1.5(3)
C30 N2 C29 C32 177.08(17)
C29 N2 C30 C31 0.5(3)
C29 N2 C30 C37 179.85(18)
C34 N4 C32 C33 0.1(3)
C34 N4 C32 C29 178.82(19)
N2 C29 C32 N4 -172.02(18)
C28 C29 C32 N4 6.5(3)
N2 C29 C32 C33 6.7(3)
C28 C29 C32 C33 -174.8(2)
C23 C24 C27 C31 168.8(2)
C25 C24 C27 C31 -11.2(3)
C23 C24 C27 C28 -10.2(4)
C25 C24 C27 C28 169.8(2)
C39 N3 C37 C38 -1.1(4)
C39 N3 C37 C30 177.9(2)
N2 C30 C37 N3 173.42(18)
C31 C30 C37 N3 -7.2(3)
N2 C30 C37 C38 -7.6(3)
C31 C30 C37 C38 171.8(2)
N2 C30 C31 C27 1.0(3)
C37 C30 C31 C27 -178.39(19)
C28 C27 C31 C30 -1.3(3)
C24 C27 C31 C30 179.57(19)
N2 C29 C28 C27 1.0(3)
C32 C29 C28 C27 -177.40(19)
C31 C27 C28 C29 0.4(3)
C24 C27 C28 C29 179.46(19)
C13 N1 C7 C12 -37.6(3)
C6 N1 C7 C12 140.1(3)
C13 N1 C7 C8 142.1(2)
C6 N1 C7 C8 -40.2(3)
C26 C21 C20 C19 6.6(4)
C22 C21 C20 C19 -174.0(3)
C21 C20 C19 C16 177.8(2)
C17 C16 C19 C20 -160.5(2)
C15 C16 C19 C20 19.1(4)
C35 C36 C33 C32 -0.7(3)
N4 C32 C33 C36 0.3(3)
C29 C32 C33 C36 -178.3(2)
C15 C16 C17 C18 -3.4(3)
C19 C16 C17 C18 176.3(2)
C16 C17 C18 C13 0.5(3)
C17 C18 C13 C14 2.3(3)
C17 C18 C13 N1 -176.5(2)
C7 N1 C13 C14 132.2(2)
C6 N1 C13 C14 -45.6(3)
C7 N1 C13 C18 -49.1(3)
C6 N1 C13 C18 133.1(2)
C17 C16 C15 C14 3.6(3)
C19 C16 C15 C14 -176.1(2)
C22 C21 C26 C25 2.0(4)
C20 C21 C26 C25 -178.5(2)
C32 N4 C34 C35 -0.3(3)
C21 C26 C25 C24 0.1(4)
C23 C24 C25 C26 -2.2(4)
C27 C24 C25 C26 177.8(2)
C33 C36 C35 C34 0.6(4)
N4 C34 C35 C36 -0.1(4)
C18 C13 C14 C15 -2.1(3)
N1 C13 C14 C15 176.7(2)
C16 C15 C14 C13 -0.9(4)
C7 N1 C6 C1 -41.8(3)
C13 N1 C6 C1 135.9(2)
C7 N1 C6 C5 138.1(2)
C13 N1 C6 C5 -44.2(3)
N3 C37 C38 C41 2.3(4)
C30 C37 C38 C41 -176.7(3)
C25 C24 C23 C22 2.0(4)
C27 C24 C23 C22 -178.0(2)
C5 C6 C1 C2 -1.3(4)
N1 C6 C1 C2 178.6(2)
C37 N3 C39 C40 -0.5(4)
C26 C21 C22 C23 -2.2(4)
C20 C21 C22 C23 178.4(3)
C24 C23 C22 C21 0.1(5)
N3 C39 C40 C41 0.9(5)
C1 C6 C5 C4 -0.1(4)
N1 C6 C5 C4 -180.0(2)
C39 C40 C41 C38 0.3(5)
C37 C38 C41 C40 -1.8(5)
C12 C7 C8 C9 -1.3(4)
N1 C7 C8 C9 179.0(3)
C8 C7 C12 C11 -0.4(4)
N1 C7 C12 C11 179.4(3)
C6 C1 C2 C3 1.1(4)
C6 C5 C4 C3 1.6(4)
C1 C2 C3 C4 0.4(4)
C5 C4 C3 C2 -1.8(4)
C7 C12 C11 C10 1.6(6)
C7 C8 C9 C10 1.8(5)
C12 C11 C10 C9 -1.0(7)
C8 C9 C10 C11 -0.7(7)
